data_2212083
loop_
_publ_author_name
'Guo, Hong-Xu'
'Rao, Zhi-Ming'
'Wang, Qing-Hua'

_publ_section_title
;Bis(\m-2,2'-bipyridin-6-olato)-\k^3^<i>N</i>,<i>N</i>':<i>O</i>;\k^3^<i>O</i>:<i>N</i>,<i>N</i>'-dicopper(I,II)
 dichlorocuprate(II)
;
_journal_coeditor_code CI2210
_journal_issue 2
_journal_name_full 'Acta Crystallographica Section E'
_journal_page_first m637
_journal_page_last m638
_journal_paper_doi 10.1107/S1600536806050720
_journal_volume 63
_journal_year 2007
_chemical_formula_iupac '[Cu2 (C10 H7 N2 O)2] [Cu Cl2]'
_chemical_formula_moiety 'C20 H14 Cu2 N4 O2, Cl2 Cu1'
_chemical_formula_sum 'C20 H14 Cl2 Cu3 N4 O2'
_chemical_formula_weight 603.90
_chemical_name_systematic
;
Bis(\m-2,2'-bipyridin-6-olato)-\k^3^N,N':O;\k^3^O:N,N'-dicopper(I)
dichlorocopper(II)
;
_space_group_IT_number 14
_symmetry_cell_setting monoclinic
_symmetry_space_group_name_Hall '-P 2yn'
_symmetry_space_group_name_H-M 'P 1 21/n 1'
_atom_sites_solution_hydrogens geom
_atom_sites_solution_primary direct
_atom_sites_solution_secondary difmap
_audit_creation_method SHELXL-97
_cell_angle_alpha 90.00
_cell_angle_beta 111.621(3)
_cell_angle_gamma 90.00
_cell_formula_units_Z 2
_cell_length_a 7.3583(6)
_cell_length_b 16.1779(8)
_cell_length_c 9.1962(6)
_cell_measurement_reflns_used 7777
_cell_measurement_temperature 293(2)
_cell_measurement_theta_max 27.48
_cell_measurement_theta_min 2.38
_cell_volume 1017.71(12)
_computing_cell_refinement 'SAINT (Siemens, 1994)'
_computing_data_collection 'SMART (Siemens, 1996)'
_computing_data_reduction SAINT
_computing_molecular_graphics 'SHELXTL (Bruker, 1997)'
_computing_publication_material SHELXL97
_computing_structure_refinement 'SHELXL97 (Sheldrick, 1997)'
_computing_structure_solution 'SHELXS97 (Sheldrick, 1997)'
_diffrn_ambient_temperature 293(2)
_diffrn_measured_fraction_theta_full 0.996
_diffrn_measured_fraction_theta_max 0.996
_diffrn_measurement_device_type 'Siemens SMART CCD area-detector'
_diffrn_measurement_method '\f and \w'
_diffrn_radiation_monochromator graphite
_diffrn_radiation_source 'fine-focus sealed tube'
_diffrn_radiation_type MoK\a
_diffrn_radiation_wavelength 0.71073
_diffrn_reflns_av_R_equivalents 0.0303
_diffrn_reflns_av_sigmaI/netI 0.0297
_diffrn_reflns_limit_h_max 9
_diffrn_reflns_limit_h_min -8
_diffrn_reflns_limit_k_max 20
_diffrn_reflns_limit_k_min -20
_diffrn_reflns_limit_l_max 11
_diffrn_reflns_limit_l_min -10
_diffrn_reflns_number 7777
_diffrn_reflns_theta_full 27.48
_diffrn_reflns_theta_max 27.48
_diffrn_reflns_theta_min 2.69
_diffrn_standards_number 0
_exptl_absorpt_coefficient_mu 3.395
_exptl_absorpt_correction_T_max 0.688
_exptl_absorpt_correction_T_min 0.548
_exptl_absorpt_correction_type multi-scan
_exptl_absorpt_process_details '(SADABS; Sheldrick, 1996)'
_exptl_crystal_colour grey
_exptl_crystal_density_diffrn 1.971
_exptl_crystal_density_method 'not measured'
_exptl_crystal_description Prism
_exptl_crystal_F_000 598
_exptl_crystal_size_max 0.32
_exptl_crystal_size_mid 0.15
_exptl_crystal_size_min 0.11
_refine_diff_density_max 0.576
_refine_diff_density_min -0.397
_refine_ls_extinction_method none
_refine_ls_goodness_of_fit_ref 1.004
_refine_ls_hydrogen_treatment constr
_refine_ls_matrix_type full
_refine_ls_number_parameters 142
_refine_ls_number_reflns 2331
_refine_ls_number_restraints 0
_refine_ls_restrained_S_all 1.004
_refine_ls_R_factor_all 0.0608
_refine_ls_R_factor_gt 0.0447
_refine_ls_shift/su_max 0.001
_refine_ls_shift/su_mean 0.000
_refine_ls_structure_factor_coef Fsqd
_refine_ls_weighting_details 'calc w=1/[\s^2^(Fo^2^)+(0.096P)^2^] where P=(Fo^2^+2Fc^2^)/3'
_refine_ls_weighting_scheme calc
_refine_ls_wR_factor_gt 0.1295
_refine_ls_wR_factor_ref 0.1439
_reflns_number_gt 1858
_reflns_number_total 2340
_reflns_threshold_expression I>2\s(I)
_cod_data_source_file ci2210.cif
_cod_data_source_block I
_cod_depositor_comments
;
The following automatic conversions were performed:
'_symmetry_cell_setting' value 'Monoclinic' changed to 'monoclinic'
according to '/home/saulius/struct/CIF-dictionaries/cif_core.dic'
dictionary named 'cif_core.dic' version 2.4.1 from 2010-06-29.

Automatic conversion script
Id: cif_fix_enum 1527 2010-12-29 10:47:43Z saulius 

The following automatic conversions were performed:

'_symmetry_cell_setting' value 'Monoclinic' changed to 'monoclinic'
according to /home/saulius/struct/CIF-dictionaries/cif_core.dic
dictionary named 'cif_core.dic' version 2.4.1 from 2010-06-29.

Automatic conversion script
Id: cif_fix_values 1715 2011-07-08 13:25:40Z adriana 
;
_cod_original_sg_symbol_Hall '-P 2yn '
_cod_original_sg_symbol_H-M 'P 21/n'
_cod_database_code 2212083
_cod_database_fobs_code 2212083

loop_
_symmetry_equiv_pos_as_xyz
'x, y, z'
'-x+1/2, y+1/2, -z+1/2'
'-x, -y, -z'
'x-1/2, -y-1/2, z-1/2'

loop_
_atom_site_type_symbol
_atom_site_label
_atom_site_fract_x
_atom_site_fract_y
_atom_site_fract_z
_atom_site_U_iso_or_equiv
_atom_site_adp_type
_atom_site_calc_flag
_atom_site_refinement_flags
_atom_site_occupancy
Cu Cu1 0.07395(7) 0.04147(3) 0.11348(5) 0.0414(2) Uani d . 1
Cu Cu2 -0.5000 0.0000 0.0000 0.0609(3) Uani d S 1
Cl Cl1 -0.30921(18) 0.10228(8) 0.07359(14) 0.0600(3) Uani d . 1
N N1 0.2193(5) 0.08773(19) 0.3307(4) 0.0412(7) Uani d . 1
N N2 0.0584(5) -0.05476(19) 0.2286(4) 0.0380(7) Uani d . 1
O O1 -0.1136(4) -0.12764(16) 0.0098(3) 0.0461(7) Uani d . 1
C C1 0.2976(7) 0.1629(3) 0.3694(5) 0.0513(10) Uani d . 1
H H1A 0.2799 0.2015 0.2904 0.062 Uiso calc R 1
C C2 0.4034(7) 0.1856(3) 0.5217(5) 0.0536(11) Uani d . 1
H H2A 0.4562 0.2383 0.5454 0.064 Uiso calc R 1
C C3 0.4287(7) 0.1280(3) 0.6376(5) 0.0520(10) Uani d . 1
H H3A 0.4997 0.1413 0.7415 0.062 Uiso calc R 1
C C4 0.3481(7) 0.0502(3) 0.5988(5) 0.0466(10) Uani d . 1
H H4A 0.3649 0.0106 0.6759 0.056 Uiso calc R 1
C C5 -0.0357(6) -0.1244(2) 0.1596(4) 0.0382(8) Uani d . 1
C C6 -0.0459(6) -0.1918(2) 0.2549(5) 0.0451(9) Uani d . 1
H H6A -0.1133 -0.2397 0.2101 0.054 Uiso calc R 1
C C7 0.0449(6) -0.1854(2) 0.4140(5) 0.0453(9) Uani d . 1
H H7A 0.0420 -0.2301 0.4766 0.054 Uiso calc R 1
C C8 0.1405(6) -0.1142(3) 0.4831(5) 0.0437(9) Uani d . 1
H H8A 0.2002 -0.1101 0.5913 0.052 Uiso calc R 1
C C9 0.2422(6) 0.0321(2) 0.4439(4) 0.0391(8) Uani d . 1
C C10 0.1452(6) -0.0490(2) 0.3872(4) 0.0367(8) Uani d . 1

loop_
_atom_site_aniso_label
_atom_site_aniso_U_11
_atom_site_aniso_U_22
_atom_site_aniso_U_33
_atom_site_aniso_U_12
_atom_site_aniso_U_13
_atom_site_aniso_U_23
Cu1 0.0549(4) 0.0369(3) 0.0309(3) -0.0016(2) 0.0141(2) 0.00473(17)
Cu2 0.0663(6) 0.0659(6) 0.0433(5) -0.0005(4) 0.0118(4) 0.0107(4)
Cl1 0.0611(7) 0.0605(6) 0.0529(7) 0.0038(6) 0.0146(6) 0.0078(5)
N1 0.0463(19) 0.0382(16) 0.0381(17) -0.0003(14) 0.0145(15) 0.0050(13)
N2 0.0435(18) 0.0364(15) 0.0355(17) 0.0065(14) 0.0162(14) 0.0059(12)
O1 0.0640(19) 0.0400(14) 0.0336(14) -0.0053(13) 0.0171(13) 0.0037(11)
C1 0.055(3) 0.047(2) 0.046(2) -0.008(2) 0.011(2) 0.0060(18)
C2 0.060(3) 0.049(2) 0.049(2) -0.007(2) 0.017(2) -0.0057(19)
C3 0.053(3) 0.064(3) 0.034(2) 0.004(2) 0.0109(19) -0.0036(19)
C4 0.052(2) 0.055(2) 0.034(2) 0.007(2) 0.0162(19) 0.0046(17)
C5 0.041(2) 0.0350(17) 0.041(2) 0.0029(16) 0.0184(17) 0.0052(15)
C6 0.052(2) 0.0367(18) 0.049(2) 0.0016(18) 0.021(2) 0.0082(17)
C7 0.053(2) 0.0360(18) 0.050(2) 0.0065(18) 0.024(2) 0.0140(17)
C8 0.050(2) 0.050(2) 0.0339(19) 0.0108(19) 0.0182(18) 0.0127(16)
C9 0.037(2) 0.0445(19) 0.038(2) 0.0067(16) 0.0167(17) 0.0058(16)
C10 0.039(2) 0.0397(18) 0.0334(18) 0.0096(16) 0.0162(16) 0.0058(14)

loop_
_atom_type_symbol
_atom_type_description
_atom_type_scat_dispersion_real
_atom_type_scat_dispersion_imag
_atom_type_scat_source
C C 0.0033 0.0016 'International Tables Vol C Tables 4.2.6.8 and 6.1.1.4'
H H 0.0000 0.0000 'International Tables Vol C Tables 4.2.6.8 and 6.1.1.4'
N N 0.0061 0.0033 'International Tables Vol C Tables 4.2.6.8 and 6.1.1.4'
O O 0.0106 0.0060 'International Tables Vol C Tables 4.2.6.8 and 6.1.1.4'
Cl Cl 0.1484 0.1585 'International Tables Vol C Tables 4.2.6.8 and 6.1.1.4'
Cu Cu 0.3201 1.2651 'International Tables Vol C Tables 4.2.6.8 and 6.1.1.4'

loop_
_geom_angle_atom_site_label_1
_geom_angle_atom_site_label_2
_geom_angle_atom_site_label_3
_geom_angle_site_symmetry_1
_geom_angle_site_symmetry_3
_geom_angle
_geom_angle_publ_flag
O1 Cu1 N2 3 . 171.85(13) yes
O1 Cu1 N1 3 . 100.19(12) yes
N2 Cu1 N1 . . 82.67(13) yes
O1 Cu1 Cu1 3 3 90.66(8) yes
N2 Cu1 Cu1 . 3 85.71(10) yes
N1 Cu1 Cu1 . 3 167.31(9) yes
Cl1 Cu2 Cl1 3_455 . 180 yes
C1 N1 C9 . . 119.0(4) ?
C1 N1 Cu1 . . 128.1(3) ?
C9 N1 Cu1 . . 112.8(2) ?
C5 N2 C10 . . 121.1(3) ?
C5 N2 Cu1 . . 122.9(3) ?
C10 N2 Cu1 . . 115.9(3) ?
C5 O1 Cu1 . 3 120.5(2) ?
N1 C1 C2 . . 122.7(4) ?
N1 C1 H1A . . 118.7 ?
C2 C1 H1A . . 118.7 ?
C3 C2 C1 . . 118.1(4) ?
C3 C2 H2A . . 120.9 ?
C1 C2 H2A . . 120.9 ?
C2 C3 C4 . . 119.6(4) ?
C2 C3 H3A . . 120.2 ?
C4 C3 H3A . . 120.2 ?
C3 C4 C9 . . 119.0(4) ?
C3 C4 H4A . . 120.5 ?
C9 C4 H4A . . 120.5 ?
O1 C5 N2 . . 119.2(3) ?
O1 C5 C6 . . 121.8(4) ?
N2 C5 C6 . . 119.0(4) ?
C7 C6 C5 . . 119.0(4) ?
C7 C6 H6A . . 120.5 ?
C5 C6 H6A . . 120.5 ?
C6 C7 C8 . . 121.5(4) ?
C6 C7 H7A . . 119.2 ?
C8 C7 H7A . . 119.2 ?
C7 C8 C10 . . 118.2(4) ?
C7 C8 H8A . . 120.9 ?
C10 C8 H8A . . 120.9 ?
N1 C9 C4 . . 121.5(4) ?
N1 C9 C10 . . 114.3(3) ?
C4 C9 C10 . . 124.2(3) ?
N2 C10 C8 . . 121.1(4) ?
N2 C10 C9 . . 114.2(3) ?
C8 C10 C9 . . 124.7(4) ?

loop_
_geom_bond_atom_site_label_1
_geom_bond_atom_site_label_2
_geom_bond_site_symmetry_2
_geom_bond_distance
_geom_bond_publ_flag
Cu1 O1 3 1.886(3) yes
Cu1 N2 . 1.910(3) yes
Cu1 N1 . 2.030(3) yes
Cu1 Cu1 3 2.3805(9) yes
Cu2 Cl1 3_455 2.1134(12) ?
Cu2 Cl1 . 2.1134(12) yes
N1 C1 . 1.337(5) ?
N1 C9 . 1.338(5) ?
N2 C5 . 1.352(5) ?
N2 C10 . 1.363(5) ?
O1 C5 . 1.283(4) ?
O1 Cu1 3 1.886(3) ?
C1 C2 . 1.377(6) ?
C1 H1A . 0.93 ?
C2 C3 . 1.376(6) ?
C2 H2A . 0.93 ?
C3 C4 . 1.380(6) ?
C3 H3A . 0.93 ?
C4 C9 . 1.380(6) ?
C4 H4A . 0.93 ?
C5 C6 . 1.419(5) ?
C6 C7 . 1.370(6) ?
C6 H6A . 0.93 ?
C7 C8 . 1.376(6) ?
C7 H7A . 0.93 ?
C8 C10 . 1.385(5) ?
C8 H8A . 0.93 ?
C9 C10 . 1.493(5) ?

loop_
_geom_torsion_atom_site_label_1
_geom_torsion_atom_site_label_2
_geom_torsion_atom_site_label_3
_geom_torsion_atom_site_label_4
_geom_torsion_site_symmetry_1
_geom_torsion
O1 Cu1 N1 C1 3 7.3(4)
N2 Cu1 N1 C1 . 179.6(4)
Cu1 Cu1 N1 C1 3 155.7(4)
O1 Cu1 N1 C9 3 -169.6(3)
N2 Cu1 N1 C9 . 2.7(3)
Cu1 Cu1 N1 C9 3 -21.2(7)
N1 Cu1 N2 C5 . 178.0(3)
Cu1 Cu1 N2 C5 3 -7.2(3)
N1 Cu1 N2 C10 . -0.7(3)
Cu1 Cu1 N2 C10 3 174.2(3)
C9 N1 C1 C2 . 0.7(7)
Cu1 N1 C1 C2 . -176.0(3)
N1 C1 C2 C3 . 0.1(7)
C1 C2 C3 C4 . -0.2(7)
C2 C3 C4 C9 . -0.5(7)
Cu1 O1 C5 N2 3 6.7(5)
Cu1 O1 C5 C6 3 -173.4(3)
C10 N2 C5 O1 . -179.2(3)
Cu1 N2 C5 O1 . 2.2(5)
C10 N2 C5 C6 . 0.9(6)
Cu1 N2 C5 C6 . -177.7(3)
O1 C5 C6 C7 . 178.2(4)
N2 C5 C6 C7 . -2.0(6)
C5 C6 C7 C8 . 2.0(6)
C6 C7 C8 C10 . -0.9(6)
C1 N1 C9 C4 . -1.4(6)
Cu1 N1 C9 C4 . 175.8(3)
C1 N1 C9 C10 . 178.8(4)
Cu1 N1 C9 C10 . -4.0(4)
C3 C4 C9 N1 . 1.3(6)
C3 C4 C9 C10 . -178.9(4)
C5 N2 C10 C8 . 0.2(6)
Cu1 N2 C10 C8 . 178.9(3)
C5 N2 C10 C9 . -179.9(3)
Cu1 N2 C10 C9 . -1.2(4)
C7 C8 C10 N2 . -0.2(6)
C7 C8 C10 C9 . 179.9(4)
N1 C9 C10 N2 . 3.5(5)
C4 C9 C10 N2 . -176.3(4)
N1 C9 C10 C8 . -176.6(4)
C4 C9 C10 C8 . 3.6(6)
